data_7243446
loop_
_publ_author_name
'Chinen, Beatrice L.'
'Hyvl, Jakub'
'Brayton, Daniel F.'
'Riek, Matthew M.'
'Yoshida, Wesley Y.'
'Chapp, Timothy W.'
'Rheingold, Arnold L.'
'Cain, Matthew F.'

_publ_section_title
;
 Trimerization and cyclization of reactive P-functionalities confined
 within OCO pincers
;
_journal_issue 46
_journal_name_full 'RSC Advances'
_journal_page_first 28602
_journal_page_last 28613
_journal_paper_doi 10.1039/D1RA05926B
_journal_volume 11
_journal_year 2021
_chemical_formula_moiety 'C14 H9 Br F12 O2'
_chemical_formula_sum 'C14 H9 Br F12 O2'
_chemical_formula_weight 517.12
_space_group_crystal_system monoclinic
_space_group_IT_number 14
_space_group_name_Hall '-P 2yn'
_space_group_name_H-M_alt 'P 1 21/n 1'
_atom_sites_solution_hydrogens geom
_atom_sites_solution_primary direct
_audit_creation_date 2020-01-15
_audit_creation_method
;
Olex2 1.2-beta
(compiled 2018.05.29 svn.r3508 for OlexSys, GUI svn.r5506)
;
_audit_update_record
;
2021-07-08 deposited with the CCDC.	2021-08-10 downloaded from the CCDC.
;
_cell_angle_alpha 90
_cell_angle_beta 116.905(4)
_cell_angle_gamma 90
_cell_formula_units_Z 4
_cell_length_a 11.9324(10)
_cell_length_b 12.4694(12)
_cell_length_c 12.4948(10)
_cell_measurement_reflns_used 1072
_cell_measurement_temperature 100
_cell_measurement_theta_max 26.05
_cell_measurement_theta_min 2.52
_cell_volume 1657.9(3)
_computing_cell_refinement 'SAINT v8.34A (Bruker, 2013)'
_computing_data_collection 'APEX2 v2013.6-2 (Bruker, 2013)'
_computing_data_reduction 'SAINT v8.34A (Bruker, 2013)'
_computing_molecular_graphics 'Olex2 (Dolomanov et al., 2009)'
_computing_publication_material 'Olex2 (Dolomanov et al., 2009)'
_computing_structure_refinement 'XL (Sheldrick, 2008)'
_computing_structure_solution 'XT (Sheldrick, 2008)'
_diffrn_ambient_temperature 100.0
_diffrn_detector 'Bruker APEX CCD'
_diffrn_detector_area_resol_mean 8.0
_diffrn_detector_type 'CCD Area Detector'
_diffrn_measured_fraction_theta_full 0.997
_diffrn_measured_fraction_theta_max 0.994
_diffrn_measurement_device 'Kappa Four-Circle Diffractometer'
_diffrn_measurement_device_type 'Bruker X8 APEX'
_diffrn_measurement_method '\w and \f scans'
_diffrn_radiation_monochromator graphite
_diffrn_radiation_probe x-ray
_diffrn_radiation_type MoK\a
_diffrn_radiation_wavelength 0.71073
_diffrn_reflns_av_R_equivalents 0.0365
_diffrn_reflns_av_unetI/netI 0.0463
_diffrn_reflns_Laue_measured_fraction_full 0.997
_diffrn_reflns_Laue_measured_fraction_max 0.994
_diffrn_reflns_limit_h_max 14
_diffrn_reflns_limit_h_min -14
_diffrn_reflns_limit_k_max 15
_diffrn_reflns_limit_k_min -13
_diffrn_reflns_limit_l_max 11
_diffrn_reflns_limit_l_min -15
_diffrn_reflns_number 8685
_diffrn_reflns_point_group_measured_fraction_full 0.997
_diffrn_reflns_point_group_measured_fraction_max 0.994
_diffrn_reflns_theta_full 25.242
_diffrn_reflns_theta_max 26.386
_diffrn_reflns_theta_min 1.959
_diffrn_source 'sealed tube'
_diffrn_source_type fine-focus
_diffrn_standards_number 0
_exptl_absorpt_coefficient_mu 2.618
_exptl_absorpt_correction_T_max 0.7454
_exptl_absorpt_correction_T_min 0.6400
_exptl_absorpt_correction_type multi-scan
_exptl_absorpt_process_details
;
SADABS-2016/2 (Bruker,2016/2) was used for absorption correction.
wR2(int) was 0.0575 before and 0.0436 after correction.
The Ratio of minimum to maximum transmission is 0.8586.
The \l/2 correction factor is Not present.
;
_exptl_crystal_colour colourless
_exptl_crystal_colour_primary colourless
_exptl_crystal_density_diffrn 2.072
_exptl_crystal_description block
_exptl_crystal_F_000 1008
_exptl_crystal_size_max 0.33
_exptl_crystal_size_mid 0.32
_exptl_crystal_size_min 0.25
_refine_diff_density_max 1.690
_refine_diff_density_min -0.525
_refine_diff_density_rms 0.133
_refine_ls_extinction_method none
_refine_ls_goodness_of_fit_ref 1.075
_refine_ls_hydrogen_treatment constr
_refine_ls_matrix_type full
_refine_ls_number_parameters 264
_refine_ls_number_reflns 3370
_refine_ls_number_restraints 0
_refine_ls_restrained_S_all 1.075
_refine_ls_R_factor_all 0.0573
_refine_ls_R_factor_gt 0.0464
_refine_ls_shift/su_max 0.000
_refine_ls_shift/su_mean 0.000
_refine_ls_structure_factor_coef Fsqd
_refine_ls_weighting_details 'w=1/[\s^2^(Fo^2^)+(0.0717P)^2^+4.2154P] where P=(Fo^2^+2Fc^2^)/3'
_refine_ls_weighting_scheme calc
_refine_ls_wR_factor_gt 0.1265
_refine_ls_wR_factor_ref 0.1341
_reflns_Friedel_coverage 0.000
_reflns_number_gt 2816
_reflns_number_total 3370
_reflns_threshold_expression 'I > 2\s(I)'
_cod_data_source_file d1ra05926b2.cif
_cod_data_source_block cain84_0m_a
_cod_depositor_comments
;
The following automatic conversions were performed:

data item '_diffrn_radiation_probe' value 'X-ray' was changed to
'x-ray' in accordance with the
/home/data/users/saulius/crontab/automatic-downloads/rss-feeds/RSC/lib/dictionaries/cif_core.dic
dictionary named 'cif_core.dic' version 2.4.2 last updated on
2011-04-26.

Automatic conversion script
Id: cif_fix_values 7556 2019-12-06 15:28:31Z antanas 
;
_cod_database_code 7243446
_shelx_shelxl_version_number 2016/6
_shelx_space_group_comment
;
The symmetry employed for this shelxl refinement is uniquely defined
by the following loop, which should always be used as a source of
symmetry information in preference to the above space-group names.
They are only intended as comments.
;
_shelx_estimated_absorpt_t_max 0.561
_shelx_estimated_absorpt_t_min 0.479
_olex2_refinement_description
;
1. Fixed Uiso
 At 1.2 times of:
  All C(H) groups
 At 1.5 times of:
  All C(H,H,H) groups
2.a Aromatic/amide H refined with riding coordinates:
 C4(H4), C5(H5), C3(H3)
2.b Idealised Me refined as rotating group:
 C10(H10A,H10B,H10C), C14(H14A,H14B,H14C)
;
_olex2_submission_special_instructions 'No special instructions were received'

loop_
_space_group_symop_operation_xyz
'x, y, z'
'-x+1/2, y+1/2, -z+1/2'
'-x, -y, -z'
'x-1/2, -y-1/2, z-1/2'

loop_
_atom_site_label
_atom_site_type_symbol
_atom_site_fract_x
_atom_site_fract_y
_atom_site_fract_z
_atom_site_U_iso_or_equiv
_atom_site_adp_type
_atom_site_occupancy
_atom_site_site_symmetry_order
_atom_site_calc_flag
_atom_site_refinement_flags_posn
_atom_site_refinement_flags_adp
_atom_site_refinement_flags_occupancy
_atom_site_disorder_assembly
_atom_site_disorder_group
Br1 Br 0.51705(4) 0.26326(3) 0.28712(4) 0.01708(16) Uani 1 1 d . . . . .
F12 F 0.8013(2) 0.3404(2) 0.4264(2) 0.0238(6) Uani 1 1 d . . . . .
F11 F 0.9253(2) 0.3791(2) 0.3493(2) 0.0251(6) Uani 1 1 d . . . . .
F8 F 0.8153(2) 0.5668(2) 0.1954(3) 0.0270(6) Uani 1 1 d . . . . .
F7 F 0.6437(2) 0.5126(2) 0.0449(2) 0.0218(6) Uani 1 1 d . . . . .
F10 F 0.8458(2) 0.5052(2) 0.4111(2) 0.0249(6) Uani 1 1 d . . . . .
F9 F 0.8120(2) 0.4180(2) 0.1070(2) 0.0258(6) Uani 1 1 d . . . . .
O2 O 0.6912(3) 0.3082(2) 0.1916(2) 0.0140(6) Uani 1 1 d . . . . .
F5 F 0.1598(3) 0.5632(2) 0.2774(3) 0.0364(8) Uani 1 1 d . . . . .
F1 F 0.4091(3) 0.3270(2) 0.4573(2) 0.0325(7) Uani 1 1 d . . . . .
O1 O 0.2554(3) 0.3103(3) 0.2224(3) 0.0213(7) Uani 1 1 d . . . . .
F3 F 0.3582(3) 0.4911(2) 0.4645(3) 0.0330(7) Uani 1 1 d . . . . .
F6 F 0.0636(3) 0.4208(3) 0.1895(3) 0.0389(8) Uani 1 1 d . . . . .
F4 F 0.1446(3) 0.5233(2) 0.1045(3) 0.0361(7) Uani 1 1 d . . . . .
F2 F 0.2202(3) 0.3658(3) 0.4177(3) 0.0371(8) Uani 1 1 d . . . . .
C1 C 0.5002(3) 0.4135(3) 0.2566(3) 0.0095(8) Uani 1 1 d . . . . .
C6 C 0.5938(3) 0.4689(3) 0.2399(3) 0.0086(7) Uani 1 1 d . . . . .
C4 C 0.4934(4) 0.6364(3) 0.2454(4) 0.0151(8) Uani 1 1 d . . . . .
H4 H 0.493422 0.712587 0.245620 0.018 Uiso 1 1 calc R . . . .
C10 C 0.2187(4) 0.2988(4) 0.0949(4) 0.0199(9) Uani 1 1 d . . . . .
H10A H 0.134884 0.329607 0.048243 0.030 Uiso 1 1 calc GR . . . .
H10B H 0.217189 0.222539 0.075171 0.030 Uiso 1 1 calc GR . . . .
H10C H 0.279286 0.336369 0.075489 0.030 Uiso 1 1 calc GR . . . .
C5 C 0.5899(4) 0.5808(3) 0.2377(4) 0.0134(8) Uani 1 1 d . . . . .
H5 H 0.654815 0.619638 0.230703 0.016 Uiso 1 1 calc R . . . .
C2 C 0.3971(4) 0.4685(3) 0.2578(3) 0.0106(8) Uani 1 1 d . . . . .
C12 C 0.8208(4) 0.4099(3) 0.3547(4) 0.0168(9) Uani 1 1 d . . . . .
C3 C 0.3967(4) 0.5803(3) 0.2528(4) 0.0130(8) Uani 1 1 d . . . . .
H3 H 0.328761 0.618816 0.254430 0.016 Uiso 1 1 calc R . . . .
C13 C 0.7449(4) 0.4792(3) 0.1437(4) 0.0178(9) Uani 1 1 d . . . . .
C11 C 0.7061(3) 0.4152(3) 0.2295(3) 0.0095(8) Uani 1 1 d . . . . .
C14 C 0.5956(4) 0.2851(4) 0.0723(4) 0.0205(9) Uani 1 1 d . . . . .
H14A H 0.626982 0.302238 0.014215 0.031 Uiso 1 1 calc GR . . . .
H14B H 0.520796 0.328365 0.055201 0.031 Uiso 1 1 calc GR . . . .
H14C H 0.573697 0.208800 0.066355 0.031 Uiso 1 1 calc GR . . . .
C7 C 0.2861(4) 0.4132(3) 0.2683(4) 0.0129(8) Uani 1 1 d . . . . .
C8 C 0.1632(4) 0.4819(4) 0.2112(5) 0.0271(11) Uani 1 1 d . . . . .
C9 C 0.3192(4) 0.3993(4) 0.4042(4) 0.0254(10) Uani 1 1 d . . . . .

loop_
_atom_site_aniso_label
_atom_site_aniso_U_11
_atom_site_aniso_U_22
_atom_site_aniso_U_33
_atom_site_aniso_U_23
_atom_site_aniso_U_13
_atom_site_aniso_U_12
Br1 0.0159(2) 0.0091(2) 0.0292(3) 0.00452(16) 0.01281(19) 0.00178(15)
F12 0.0198(13) 0.0314(15) 0.0149(13) 0.0082(11) 0.0032(11) 0.0003(11)
F11 0.0101(12) 0.0394(16) 0.0229(14) -0.0001(12) 0.0049(11) 0.0035(11)
F8 0.0224(14) 0.0240(14) 0.0396(17) 0.0014(12) 0.0184(13) -0.0098(11)
F7 0.0242(14) 0.0277(14) 0.0158(13) 0.0080(11) 0.0111(11) 0.0046(11)
F10 0.0179(13) 0.0252(14) 0.0215(14) -0.0094(11) 0.0001(11) -0.0044(11)
F9 0.0219(14) 0.0359(16) 0.0295(15) 0.0046(12) 0.0203(12) 0.0063(11)
O2 0.0143(14) 0.0127(14) 0.0118(14) -0.0012(11) 0.0030(12) 0.0014(11)
F5 0.0310(16) 0.0239(15) 0.066(2) -0.0019(14) 0.0318(16) 0.0076(12)
F1 0.0436(18) 0.0355(17) 0.0164(14) 0.0092(12) 0.0117(13) 0.0107(14)
O1 0.0223(16) 0.0213(16) 0.0196(17) -0.0039(13) 0.0088(14) -0.0054(13)
F3 0.0472(18) 0.0321(16) 0.0284(16) -0.0135(13) 0.0246(15) -0.0135(14)
F6 0.0178(14) 0.0412(18) 0.056(2) 0.0014(16) 0.0155(14) -0.0008(13)
F4 0.0232(15) 0.0391(17) 0.0364(17) 0.0151(14) 0.0050(13) 0.0051(13)
F2 0.0431(18) 0.0451(18) 0.0378(18) -0.0058(15) 0.0311(16) -0.0147(15)
C1 0.0093(18) 0.0086(18) 0.0075(18) -0.0005(14) 0.0011(15) -0.0002(14)
C6 0.0090(18) 0.0088(18) 0.0057(17) -0.0002(14) 0.0014(15) -0.0004(14)
C4 0.024(2) 0.0079(18) 0.015(2) 0.0006(15) 0.0096(18) 0.0012(15)
C10 0.027(2) 0.020(2) 0.009(2) -0.0044(16) 0.0050(19) -0.0062(18)
C5 0.017(2) 0.013(2) 0.011(2) 0.0014(15) 0.0067(17) -0.0027(16)
C2 0.0104(18) 0.0140(19) 0.0075(18) -0.0009(15) 0.0041(15) 0.0002(15)
C12 0.0117(19) 0.019(2) 0.018(2) -0.0018(17) 0.0050(17) -0.0008(17)
C3 0.018(2) 0.0092(19) 0.013(2) -0.0003(15) 0.0083(17) 0.0064(15)
C13 0.017(2) 0.019(2) 0.020(2) 0.0011(18) 0.0110(18) -0.0006(17)
C11 0.0078(18) 0.0118(19) 0.0083(19) 0.0016(15) 0.0030(15) 0.0005(14)
C14 0.018(2) 0.021(2) 0.015(2) -0.0071(18) 0.0014(18) 0.0009(17)
C7 0.0104(19) 0.0124(19) 0.018(2) -0.0004(16) 0.0079(17) 0.0013(15)
C8 0.019(2) 0.027(3) 0.035(3) 0.003(2) 0.013(2) 0.0007(19)
C9 0.025(2) 0.030(2) 0.024(2) -0.003(2) 0.014(2) -0.003(2)

loop_
_atom_type_symbol
_atom_type_description
_atom_type_scat_dispersion_real
_atom_type_scat_dispersion_imag
_atom_type_scat_source
C C 0.0033 0.0016 'International Tables Vol C Tables 4.2.6.8 and 6.1.1.4'
H H 0.0000 0.0000 'International Tables Vol C Tables 4.2.6.8 and 6.1.1.4'
Br Br -0.2901 2.4595 'International Tables Vol C Tables 4.2.6.8 and 6.1.1.4'
F F 0.0171 0.0103 'International Tables Vol C Tables 4.2.6.8 and 6.1.1.4'
O O 0.0106 0.0060 'International Tables Vol C Tables 4.2.6.8 and 6.1.1.4'

loop_
_geom_angle_atom_site_label_1
_geom_angle_atom_site_label_2
_geom_angle_atom_site_label_3
_geom_angle
_geom_angle_site_symmetry_1
_geom_angle_site_symmetry_3
_geom_angle_publ_flag
C11 O2 C14 117.5(3) . . ?
C7 O1 C10 115.9(3) . . ?
C6 C1 Br1 119.5(3) . . ?
C6 C1 C2 121.1(4) . . ?
C2 C1 Br1 119.3(3) . . ?
C1 C6 C11 124.9(3) . . ?
C5 C6 C1 118.1(3) . . ?
C5 C6 C11 116.8(3) . . ?
C5 C4 H4 120.1 . . ?
C5 C4 C3 119.7(4) . . ?
C3 C4 H4 120.1 . . ?
O1 C10 H10A 109.5 . . ?
O1 C10 H10B 109.5 . . ?
O1 C10 H10C 109.5 . . ?
H10A C10 H10B 109.5 . . ?
H10A C10 H10C 109.5 . . ?
H10B C10 H10C 109.5 . . ?
C6 C5 H5 119.3 . . ?
C4 C5 C6 121.4(4) . . ?
C4 C5 H5 119.3 . . ?
C1 C2 C7 124.4(3) . . ?
C3 C2 C1 118.0(4) . . ?
C3 C2 C7 117.5(3) . . ?
F12 C12 F10 106.6(3) . . ?
F12 C12 C11 111.3(3) . . ?
F11 C12 F12 107.3(3) . . ?
F11 C12 F10 106.8(3) . . ?
F11 C12 C11 112.4(3) . . ?
F10 C12 C11 112.2(3) . . ?
C4 C3 C2 121.3(4) . . ?
C4 C3 H3 119.3 . . ?
C2 C3 H3 119.3 . . ?
F8 C13 C11 113.4(3) . . ?
F7 C13 F8 107.1(3) . . ?
F7 C13 C11 111.4(3) . . ?
F9 C13 F8 106.7(3) . . ?
F9 C13 F7 107.0(3) . . ?
F9 C13 C11 110.8(3) . . ?
O2 C11 C6 117.2(3) . . ?
O2 C11 C12 102.7(3) . . ?
O2 C11 C13 106.5(3) . . ?
C6 C11 C13 111.8(3) . . ?
C12 C11 C6 109.7(3) . . ?
C12 C11 C13 108.3(3) . . ?
O2 C14 H14A 109.5 . . ?
O2 C14 H14B 109.5 . . ?
O2 C14 H14C 109.5 . . ?
H14A C14 H14B 109.5 . . ?
H14A C14 H14C 109.5 . . ?
H14B C14 H14C 109.5 . . ?
O1 C7 C2 116.9(3) . . ?
O1 C7 C8 107.5(3) . . ?
O1 C7 C9 103.7(3) . . ?
C2 C7 C8 112.2(3) . . ?
C2 C7 C9 109.5(3) . . ?
C8 C7 C9 106.3(3) . . ?
F5 C8 F6 106.8(4) . . ?
F5 C8 F4 106.7(4) . . ?
F5 C8 C7 115.0(4) . . ?
F6 C8 F4 106.5(4) . . ?
F6 C8 C7 110.2(4) . . ?
F4 C8 C7 111.2(4) . . ?
F1 C9 F3 107.8(4) . . ?
F1 C9 F2 106.6(4) . . ?
F1 C9 C7 111.5(4) . . ?
F3 C9 F2 107.5(4) . . ?
F3 C9 C7 111.6(4) . . ?
F2 C9 C7 111.5(4) . . ?

loop_
_geom_bond_atom_site_label_1
_geom_bond_atom_site_label_2
_geom_bond_distance
_geom_bond_site_symmetry_2
_geom_bond_publ_flag
Br1 C1 1.905(4) . ?
F12 C12 1.340(5) . ?
F11 C12 1.336(5) . ?
F8 C13 1.351(5) . ?
F7 C13 1.344(5) . ?
F10 C12 1.345(5) . ?
F9 C13 1.328(5) . ?
O2 C11 1.400(5) . ?
O2 C14 1.438(5) . ?
F5 C8 1.320(6) . ?
F1 C9 1.326(6) . ?
O1 C10 1.455(5) . ?
O1 C7 1.386(5) . ?
F3 C9 1.333(5) . ?
F6 C8 1.332(5) . ?
F4 C8 1.351(6) . ?
F2 C9 1.334(5) . ?
C1 C6 1.408(5) . ?
C1 C2 1.414(5) . ?
C6 C5 1.396(5) . ?
C6 C11 1.554(5) . ?
C4 H4 0.9500 . ?
C4 C5 1.384(6) . ?
C4 C3 1.388(6) . ?
C10 H10A 0.9800 . ?
C10 H10B 0.9800 . ?
C10 H10C 0.9800 . ?
C5 H5 0.9500 . ?
C2 C3 1.395(5) . ?
C2 C7 1.552(5) . ?
C12 C11 1.545(5) . ?
C3 H3 0.9500 . ?
C13 C11 1.566(5) . ?
C14 H14A 0.9800 . ?
C14 H14B 0.9800 . ?
C14 H14C 0.9800 . ?
C7 C8 1.564(6) . ?
C7 C9 1.569(6) . ?
